data_7046682
loop_
_publ_author_name
'Talavera, M.'
'Pereira-Cameselle, R'
'Bola\~no, S'

_publ_section_title
;
 Rhodafuran from a methoxy(alkenyl)carbene by the rhoda-1,3,5-hexatriene
 route.
;
_journal_issue 27
_journal_name_full 'Dalton transactions (Cambridge, England : 2003)'
_journal_page_first 9064
_journal_page_last 9071
_journal_paper_doi 10.1039/c8dt01889h
_journal_volume 47
_journal_year 2018
_chemical_formula_sum 'C27 H30 Cl2 F6 O P Rh'
_chemical_formula_weight 689.29
_space_group_IT_number 2
_space_group_name_Hall '-P 1'
_space_group_name_H-M_alt 'P -1'
_symmetry_cell_setting triclinic
_symmetry_space_group_name_Hall '-P 1'
_symmetry_space_group_name_H-M 'P -1'
_atom_sites_solution_hydrogens geom
_atom_sites_solution_primary direct
_atom_sites_solution_secondary difmap
_audit_creation_method SHELXL-97
_audit_update_record
;
2018-06-06 deposited with the CCDC.
2018-06-14 downloaded from the CCDC.
;
_cell_angle_alpha 93.287(2)
_cell_angle_beta 96.000(2)
_cell_angle_gamma 110.135(2)
_cell_formula_units_Z 4
_cell_length_a 13.2268(7)
_cell_length_b 13.8277(8)
_cell_length_c 16.2267(10)
_cell_measurement_reflns_used 9879
_cell_measurement_temperature 100(2)
_cell_measurement_theta_max 28.35
_cell_measurement_theta_min 2.54
_cell_volume 2757.3(3)
_computing_cell_refinement 'Bruker SAINT'
_computing_data_collection 'Bruker APEX3'
_computing_data_reduction 'Bruker SAINT'
_computing_structure_refinement 'SHELXL-97 (Sheldrick, 1997)'
_computing_structure_solution 'SHELXS-97 (Sheldrick, 1990)'
_diffrn_ambient_temperature 100(2)
_diffrn_measured_fraction_theta_full 0.998
_diffrn_measured_fraction_theta_max 0.998
_diffrn_measurement_device_type 'Bruker D8 Venture Photon 100 CMOS'
_diffrn_measurement_method '\f and \w scans'
_diffrn_radiation_monochromator 'Incoatec HeliosTM multilayer optics'
_diffrn_radiation_source 'fine-focus sealed tube'
_diffrn_radiation_type MoK\a
_diffrn_radiation_wavelength 0.71073
_diffrn_reflns_av_R_equivalents 0.0626
_diffrn_reflns_av_sigmaI/netI 0.0354
_diffrn_reflns_limit_h_max 17
_diffrn_reflns_limit_h_min -17
_diffrn_reflns_limit_k_max 18
_diffrn_reflns_limit_k_min -18
_diffrn_reflns_limit_l_max 21
_diffrn_reflns_limit_l_min -21
_diffrn_reflns_number 140883
_diffrn_reflns_theta_full 28.35
_diffrn_reflns_theta_max 28.35
_diffrn_reflns_theta_min 2.54
_exptl_absorpt_coefficient_mu 0.932
_exptl_absorpt_correction_T_max 0.9250
_exptl_absorpt_correction_T_min 0.8636
_exptl_absorpt_correction_type multi-scan
_exptl_absorpt_process_details 'SADABS-2014/5 (Bruker AXS Inc.)'
_exptl_crystal_colour orange
_exptl_crystal_density_diffrn 1.660
_exptl_crystal_density_method 'not measured'
_exptl_crystal_description prism
_exptl_crystal_F_000 1392
_exptl_crystal_size_max 0.16
_exptl_crystal_size_mid 0.10
_exptl_crystal_size_min 0.09
_refine_diff_density_max 1.607
_refine_diff_density_min -1.964
_refine_diff_density_rms 0.110
_refine_ls_extinction_method none
_refine_ls_goodness_of_fit_ref 1.139
_refine_ls_hydrogen_treatment mixed
_refine_ls_matrix_type full
_refine_ls_number_parameters 697
_refine_ls_number_reflns 13767
_refine_ls_number_restraints 0
_refine_ls_restrained_S_all 1.139
_refine_ls_R_factor_all 0.0617
_refine_ls_R_factor_gt 0.0466
_refine_ls_shift/su_max 0.001
_refine_ls_shift/su_mean 0.000
_refine_ls_structure_factor_coef Fsqd
_refine_ls_weighting_details 'calc w=1/[\s^2^(Fo^2^)+(0.0185P)^2^+8.5481P] where P=(Fo^2^+2Fc^2^)/3'
_refine_ls_weighting_scheme calc
_refine_ls_wR_factor_gt 0.0811
_refine_ls_wR_factor_ref 0.0849
_reflns_number_gt 11556
_reflns_number_total 13767
_reflns_threshold_expression >2sigma(I)
_cod_data_source_file c8dt01889h2.cif
_cod_data_source_block sb161531_1_0m_a
_cod_depositor_comments 'Adding full bibliography for 7046682--7046684.cif.'
_cod_original_sg_symbol_H-M P-1
_cod_database_code 7046682

loop_
_symmetry_equiv_pos_as_xyz
'x, y, z'
'-x, -y, -z'

loop_
_atom_site_label
_atom_site_type_symbol
_atom_site_fract_x
_atom_site_fract_y
_atom_site_fract_z
_atom_site_U_iso_or_equiv
_atom_site_adp_type
_atom_site_occupancy
_atom_site_symmetry_multiplicity
_atom_site_calc_flag
_atom_site_refinement_flags
Rh1 Rh 0.050123(18) 0.274248(17) 0.194240(14) 0.00652(6) Uani 1 1 d .
Rh2 Rh 0.596919(18) 0.767521(17) 0.193613(14) 0.00650(5) Uani 1 1 d .
P2 P 0.10459(6) 0.78169(7) 0.23079(5) 0.01312(16) Uani 1 1 d .
P1 P 0.55868(6) 0.29290(6) 0.22496(5) 0.01253(16) Uani 1 1 d .
Cl1 Cl 0.40344(8) 0.00670(8) 0.43080(6) 0.0278(2) Uani 1 1 d .
Cl2 Cl 0.25693(8) 0.12302(8) 0.41092(6) 0.0287(2) Uani 1 1 d .
Cl3 Cl 0.80284(8) 0.69842(8) 0.46660(7) 0.0335(2) Uani 1 1 d .
Cl4 Cl 0.81354(10) 0.51408(9) 0.38054(8) 0.0483(3) Uani 1 1 d .
F14 F -0.01121(16) 0.70916(16) 0.25321(13) 0.0238(4) Uani 1 1 d .
F1 F 0.58548(17) 0.21681(16) 0.28800(12) 0.0236(4) Uani 1 1 d .
F12 F 0.22020(15) 0.85445(16) 0.20839(13) 0.0230(4) Uani 1 1 d .
F11 F 0.16450(17) 0.72831(17) 0.29449(12) 0.0256(5) Uani 1 1 d .
F3 F 0.53201(16) 0.36864(16) 0.16226(12) 0.0221(4) Uani 1 1 d .
F4 F 0.43166(16) 0.23857(17) 0.23118(15) 0.0303(5) Uani 1 1 d .
F13 F 0.04455(16) 0.83531(17) 0.16667(13) 0.0265(5) Uani 1 1 d .
F2 F 0.68584(16) 0.34573(16) 0.21866(15) 0.0286(5) Uani 1 1 d .
F6 F 0.54804(18) 0.21027(16) 0.14799(12) 0.0259(5) Uani 1 1 d .
F15 F 0.11028(17) 0.86746(16) 0.30380(12) 0.0246(5) Uani 1 1 d .
F16 F 0.09853(16) 0.69653(16) 0.15727(12) 0.0245(5) Uani 1 1 d .
O2 O 0.65508(17) 0.58576(17) 0.10563(13) 0.0136(4) Uani 1 1 d .
O1 O 0.10363(18) 0.08549(17) 0.10936(14) 0.0142(4) Uani 1 1 d .
F5 F 0.56892(19) 0.37509(17) 0.30134(13) 0.0302(5) Uani 1 1 d .
C61 C 0.5874(2) 0.6085(2) 0.15278(19) 0.0108(6) Uani 1 1 d .
C62 C 0.5919(2) 0.6205(2) 0.24105(19) 0.0102(6) Uani 1 1 d .
H62 H 0.6469 0.6135 0.2803 0.013 Uiso 1 1 calc R
C12 C 0.0379(2) 0.1261(2) 0.24233(19) 0.0107(6) Uani 1 1 d .
H12 H 0.0909 0.1182 0.2829 0.014 Uiso 1 1 calc R
C63 C 0.4993(2) 0.6449(2) 0.26103(19) 0.0100(6) Uani 1 1 d .
C71 C 0.4752(2) 0.6623(2) 0.34640(19) 0.0113(6) Uani 1 1 d .
C51 C 0.7312(2) 0.8811(2) 0.14461(19) 0.0114(6) Uani 1 1 d .
C69 C 0.4902(2) 0.6224(2) 0.11557(19) 0.0099(6) Uani 1 1 d .
C19 C -0.0580(2) 0.1299(2) 0.11475(19) 0.0112(6) Uani 1 1 d .
C72 C 0.4146(3) 0.7241(3) 0.3643(2) 0.0153(6) Uani 1 1 d .
H72 H 0.3876 0.7555 0.3209 0.020 Uiso 1 1 calc R
C76 C 0.5149(3) 0.6171(2) 0.41102(19) 0.0147(6) Uani 1 1 d .
H76 H 0.5562 0.5748 0.3997 0.019 Uiso 1 1 calc R
C73 C 0.3935(3) 0.7399(3) 0.4450(2) 0.0193(7) Uani 1 1 d .
H73 H 0.3521 0.7820 0.4564 0.025 Uiso 1 1 calc R
C55 C 0.7501(2) 0.8903(2) 0.23452(19) 0.0110(6) Uani 1 1 d .
C22 C -0.1449(3) 0.2323(3) 0.3580(2) 0.0163(7) Uani 1 1 d .
H22 H -0.1646 0.2681 0.3145 0.021 Uiso 1 1 calc R
C11 C 0.0362(2) 0.1130(2) 0.15454(19) 0.0105(6) Uani 1 1 d .
C21 C -0.0843(2) 0.1693(2) 0.34315(19) 0.0128(6) Uani 1 1 d .
C81 C 0.7538(3) 0.5828(3) 0.1510(2) 0.0170(7) Uani 1 1 d .
H81A H 0.7947 0.6506 0.1816 0.022 Uiso 1 1 calc R
H81B H 0.7981 0.5657 0.1118 0.022 Uiso 1 1 calc R
H81C H 0.7355 0.5301 0.1902 0.022 Uiso 1 1 calc R
C54 C 0.6654(2) 0.9200(2) 0.26644(19) 0.0128(6) Uani 1 1 d .
C13 C -0.0542(2) 0.1532(2) 0.25939(19) 0.0103(6) Uani 1 1 d .
C67 C 0.3525(3) 0.6350(2) 0.0134(2) 0.0149(6) Uani 1 1 d .
H67 H 0.3238 0.6345 -0.0429 0.019 Uiso 1 1 calc R
C5 C 0.2002(3) 0.3996(2) 0.24306(19) 0.0131(6) Uani 1 1 d .
C68 C 0.4484(3) 0.6198(2) 0.03051(19) 0.0127(6) Uani 1 1 d .
H68 H 0.4866 0.6077 -0.0131 0.016 Uiso 1 1 calc R
C14 C -0.1161(2) 0.1524(2) 0.17967(18) 0.0095(6) Uani 1 1 d .
C65 C 0.3315(2) 0.6558(2) 0.16087(19) 0.0125(6) Uani 1 1 d .
H65 H 0.2910 0.6672 0.2031 0.016 Uiso 1 1 calc R
C1 C 0.1938(2) 0.3858(2) 0.1540(2) 0.0121(6) Uani 1 1 d .
C24 C -0.1474(3) 0.1916(3) 0.5007(2) 0.0211(7) Uani 1 1 d .
H24 H -0.1705 0.1977 0.5536 0.027 Uiso 1 1 calc R
C75 C 0.4942(3) 0.6340(3) 0.4919(2) 0.0183(7) Uani 1 1 d .
H75 H 0.5223 0.6039 0.5357 0.024 Uiso 1 1 calc R
C3 C 0.0467(3) 0.4297(2) 0.1866(2) 0.0127(6) Uani 1 1 d .
C4 C 0.1104(3) 0.4290(2) 0.2634(2) 0.0137(6) Uani 1 1 d .
C31 C 0.2005(3) 0.0817(3) 0.1569(2) 0.0198(7) Uani 1 1 d .
H31A H 0.2398 0.1487 0.1892 0.026 Uiso 1 1 calc R
H31B H 0.2471 0.0664 0.1189 0.026 Uiso 1 1 calc R
H31C H 0.1803 0.0275 0.1947 0.026 Uiso 1 1 calc R
C26 C -0.0527(3) 0.1201(2) 0.4094(2) 0.0156(6) Uani 1 1 d .
H26 H -0.0094 0.0790 0.4009 0.020 Uiso 1 1 calc R
C60 C 0.8454(3) 0.8768(2) 0.2852(2) 0.0157(6) Uani 1 1 d .
H60A H 0.8598 0.8176 0.2598 0.020 Uiso 1 1 calc R
H60B H 0.8289 0.8644 0.3420 0.020 Uiso 1 1 calc R
H60C H 0.9096 0.9396 0.2869 0.020 Uiso 1 1 calc R
C23 C -0.1764(3) 0.2429(3) 0.4363(2) 0.0199(7) Uani 1 1 d .
H23 H -0.2180 0.2855 0.4457 0.026 Uiso 1 1 calc R
C53 C 0.5925(2) 0.9246(2) 0.1965(2) 0.0131(6) Uani 1 1 d .
C64 C 0.4335(2) 0.6422(2) 0.18204(18) 0.0104(6) Uani 1 1 d .
C10 C 0.2882(3) 0.3910(3) 0.3053(2) 0.0210(7) Uani 1 1 d .
H10A H 0.3424 0.4600 0.3228 0.027 Uiso 1 1 calc R
H10B H 0.3231 0.3468 0.2799 0.027 Uiso 1 1 calc R
H10C H 0.2566 0.3606 0.3540 0.027 Uiso 1 1 calc R
C2 C 0.0978(2) 0.4027(2) 0.11936(19) 0.0114(6) Uani 1 1 d .
C6 C 0.2736(3) 0.3615(3) 0.1052(2) 0.0173(7) Uani 1 1 d .
H6A H 0.2349 0.3030 0.0631 0.023 Uiso 1 1 calc R
H6B H 0.3258 0.3434 0.1428 0.023 Uiso 1 1 calc R
H6C H 0.3124 0.4221 0.0776 0.023 Uiso 1 1 calc R
C25 C -0.0847(3) 0.1315(3) 0.4872(2) 0.0196(7) Uani 1 1 d .
H25 H -0.0633 0.0977 0.5316 0.025 Uiso 1 1 calc R
C74 C 0.4325(3) 0.6946(3) 0.5090(2) 0.0210(7) Uani 1 1 d .
H74 H 0.4172 0.7049 0.5641 0.027 Uiso 1 1 calc R
C15 C -0.2160(2) 0.1680(2) 0.1554(2) 0.0135(6) Uani 1 1 d .
H15 H -0.2580 0.1802 0.1962 0.018 Uiso 1 1 calc R
C16 C -0.2500(2) 0.1650(2) 0.0727(2) 0.0148(6) Uani 1 1 d .
H16 H -0.3159 0.1764 0.0566 0.019 Uiso 1 1 calc R
C59 C 0.6575(3) 0.9425(3) 0.3565(2) 0.0201(7) Uani 1 1 d .
H59A H 0.6970 1.0162 0.3739 0.026 Uiso 1 1 calc R
H59B H 0.6893 0.9009 0.3901 0.026 Uiso 1 1 calc R
H59C H 0.5810 0.9251 0.3643 0.026 Uiso 1 1 calc R
C66 C 0.2940(3) 0.6519(2) 0.0788(2) 0.0148(6) Uani 1 1 d .
H66 H 0.2264 0.6607 0.0645 0.019 Uiso 1 1 calc R
C9 C 0.0931(3) 0.4593(3) 0.3493(2) 0.0229(8) Uani 1 1 d .
H9A H 0.1300 0.5341 0.3630 0.030 Uiso 1 1 calc R
H9B H 0.1229 0.4224 0.3893 0.030 Uiso 1 1 calc R
H9C H 0.0151 0.4412 0.3519 0.030 Uiso 1 1 calc R
C52 C 0.6330(3) 0.9001(2) 0.12172(19) 0.0127(6) Uani 1 1 d .
C56 C 0.8012(3) 0.8550(3) 0.0866(2) 0.0189(7) Uani 1 1 d .
H56A H 0.7559 0.7982 0.0451 0.025 Uiso 1 1 calc R
H56B H 0.8558 0.8337 0.1184 0.025 Uiso 1 1 calc R
H56C H 0.8375 0.9159 0.0585 0.025 Uiso 1 1 calc R
C18 C -0.0960(3) 0.1270(2) 0.02860(19) 0.0138(6) Uani 1 1 d .
H18 H -0.0572 0.1127 -0.0137 0.018 Uiso 1 1 calc R
C17 C -0.1903(3) 0.1455(2) 0.0095(2) 0.0154(6) Uani 1 1 d .
H17 H -0.2167 0.1453 -0.0473 0.020 Uiso 1 1 calc R
C7 C 0.0582(3) 0.3956(3) 0.0286(2) 0.0166(7) Uani 1 1 d .
H7A H 0.0849 0.4645 0.0090 0.022 Uiso 1 1 calc R
H7B H -0.0214 0.3687 0.0201 0.022 Uiso 1 1 calc R
H7C H 0.0852 0.3489 -0.0026 0.022 Uiso 1 1 calc R
C8 C -0.0559(3) 0.4544(3) 0.1771(2) 0.0201(7) Uani 1 1 d .
H8A H -0.0882 0.4451 0.2291 0.026 Uiso 1 1 calc R
H8B H -0.1074 0.4079 0.1317 0.026 Uiso 1 1 calc R
H8C H -0.0389 0.5263 0.1644 0.026 Uiso 1 1 calc R
C41 C 0.3412(3) 0.0687(3) 0.3615(2) 0.0235(8) Uani 1 1 d .
H41A H 0.2970 0.0181 0.3143 0.031 Uiso 1 1 calc R
H41B H 0.3979 0.1241 0.3388 0.031 Uiso 1 1 calc R
C57 C 0.5796(3) 0.8956(3) 0.0342(2) 0.0220(7) Uani 1 1 d .
H57A H 0.5967 0.9660 0.0178 0.029 Uiso 1 1 calc R
H57B H 0.5007 0.8624 0.0318 0.029 Uiso 1 1 calc R
H57C H 0.6066 0.8555 -0.0039 0.029 Uiso 1 1 calc R
C91 C 0.8900(3) 0.6393(3) 0.4283(2) 0.0268(8) Uani 1 1 d .
H91A H 0.9312 0.6816 0.3873 0.035 Uiso 1 1 calc R
H91B H 0.9427 0.6352 0.4747 0.035 Uiso 1 1 calc R
C58 C 0.4925(3) 0.9526(3) 0.1992(3) 0.0231(8) Uani 1 1 d .
H58A H 0.4699 0.9449 0.2548 0.030 Uiso 1 1 calc R
H58B H 0.4339 0.9067 0.1577 0.030 Uiso 1 1 calc R
H58C H 0.5087 1.0245 0.1868 0.030 Uiso 1 1 calc R

loop_
_atom_site_aniso_label
_atom_site_aniso_U_11
_atom_site_aniso_U_22
_atom_site_aniso_U_33
_atom_site_aniso_U_23
_atom_site_aniso_U_13
_atom_site_aniso_U_12
Rh1 0.00621(11) 0.00647(11) 0.00712(11) 0.00209(8) 0.00143(8) 0.00217(8)
Rh2 0.00660(11) 0.00600(11) 0.00696(11) 0.00078(8) 0.00131(8) 0.00214(8)
P2 0.0106(4) 0.0184(4) 0.0117(4) 0.0030(3) 0.0022(3) 0.0063(3)
P1 0.0112(4) 0.0158(4) 0.0116(4) 0.0036(3) 0.0025(3) 0.0055(3)
Cl1 0.0326(5) 0.0357(5) 0.0243(4) 0.0086(4) 0.0014(4) 0.0235(4)
Cl2 0.0280(5) 0.0332(5) 0.0306(5) -0.0005(4) -0.0033(4) 0.0204(4)
Cl3 0.0262(5) 0.0379(5) 0.0371(5) 0.0032(4) 0.0068(4) 0.0116(4)
Cl4 0.0412(6) 0.0348(6) 0.0579(7) -0.0130(5) 0.0147(5) -0.0002(5)
F14 0.0158(10) 0.0274(11) 0.0272(11) 0.0050(9) 0.0104(8) 0.0036(8)
F1 0.0301(11) 0.0285(11) 0.0182(10) 0.0103(8) 0.0022(9) 0.0170(9)
F12 0.0145(10) 0.0251(11) 0.0295(11) 0.0053(9) 0.0078(8) 0.0053(8)
F11 0.0291(11) 0.0363(12) 0.0207(11) 0.0100(9) 0.0040(9) 0.0220(10)
F3 0.0264(11) 0.0252(11) 0.0192(10) 0.0119(8) 0.0047(8) 0.0126(9)
F4 0.0128(10) 0.0343(12) 0.0461(14) 0.0198(11) 0.0102(9) 0.0070(9)
F13 0.0220(11) 0.0423(13) 0.0220(11) 0.0126(9) 0.0012(9) 0.0190(10)
F2 0.0117(10) 0.0242(11) 0.0504(14) 0.0071(10) 0.0072(9) 0.0057(9)
F6 0.0389(13) 0.0211(11) 0.0174(10) -0.0030(8) 0.0015(9) 0.0117(10)
F15 0.0273(11) 0.0284(11) 0.0209(11) -0.0042(9) 0.0042(9) 0.0138(9)
F16 0.0228(11) 0.0276(11) 0.0207(10) -0.0063(9) 0.0071(8) 0.0061(9)
O2 0.0135(11) 0.0155(11) 0.0148(11) 0.0003(9) 0.0047(9) 0.0084(9)
O1 0.0143(11) 0.0174(11) 0.0140(11) 0.0014(9) 0.0021(9) 0.0096(9)
F5 0.0461(14) 0.0333(12) 0.0176(11) -0.0040(9) 0.0017(10) 0.0238(11)
C61 0.0089(14) 0.0066(13) 0.0151(15) 0.0004(11) 0.0026(12) 0.0004(11)
C62 0.0098(14) 0.0102(14) 0.0116(14) 0.0021(11) 0.0016(11) 0.0046(11)
C12 0.0109(14) 0.0098(14) 0.0114(14) 0.0032(11) 0.0014(11) 0.0033(12)
C63 0.0103(14) 0.0090(14) 0.0113(14) 0.0034(11) 0.0022(11) 0.0034(11)
C71 0.0089(14) 0.0116(14) 0.0114(14) 0.0011(11) 0.0019(11) 0.0011(11)
C51 0.0131(14) 0.0078(14) 0.0122(15) 0.0008(11) 0.0031(12) 0.0020(12)
C69 0.0113(14) 0.0058(13) 0.0119(14) 0.0012(11) 0.0043(12) 0.0012(11)
C19 0.0104(14) 0.0092(14) 0.0142(15) 0.0012(11) 0.0010(12) 0.0042(12)
C72 0.0161(15) 0.0178(16) 0.0133(15) 0.0047(12) 0.0040(12) 0.0065(13)
C76 0.0151(15) 0.0148(15) 0.0139(15) 0.0031(12) 0.0018(12) 0.0046(13)
C73 0.0218(17) 0.0198(17) 0.0190(17) 0.0029(13) 0.0089(14) 0.0090(14)
C55 0.0092(14) 0.0092(14) 0.0129(15) 0.0008(11) 0.0017(11) 0.0010(11)
C22 0.0144(15) 0.0204(17) 0.0154(16) 0.0066(13) 0.0044(12) 0.0064(13)
C11 0.0110(14) 0.0084(14) 0.0136(15) 0.0035(11) 0.0039(12) 0.0042(11)
C21 0.0101(14) 0.0116(14) 0.0132(15) 0.0030(12) 0.0025(12) -0.0012(12)
C81 0.0122(15) 0.0206(17) 0.0224(17) 0.0014(13) 0.0029(13) 0.0111(13)
C54 0.0108(14) 0.0106(14) 0.0144(15) -0.0011(12) 0.0030(12) 0.0003(12)
C13 0.0079(13) 0.0092(14) 0.0138(15) 0.0040(11) 0.0018(11) 0.0025(11)
C67 0.0176(16) 0.0131(15) 0.0118(15) 0.0025(12) -0.0017(12) 0.0035(13)
C5 0.0132(15) 0.0100(14) 0.0133(15) 0.0023(12) 0.0003(12) 0.0009(12)
C68 0.0160(15) 0.0093(14) 0.0123(15) 0.0013(11) 0.0035(12) 0.0033(12)
C14 0.0098(14) 0.0079(14) 0.0100(14) 0.0030(11) 0.0028(11) 0.0015(11)
C65 0.0119(14) 0.0114(15) 0.0142(15) 0.0005(12) 0.0035(12) 0.0036(12)
C1 0.0110(14) 0.0087(14) 0.0154(15) 0.0046(12) 0.0021(12) 0.0012(12)
C24 0.0179(17) 0.0290(19) 0.0116(16) 0.0005(14) 0.0047(13) 0.0019(15)
C75 0.0184(16) 0.0222(17) 0.0119(15) 0.0042(13) -0.0009(13) 0.0045(14)
C3 0.0138(15) 0.0084(14) 0.0169(16) 0.0012(12) 0.0054(12) 0.0044(12)
C4 0.0144(15) 0.0086(14) 0.0170(16) 0.0007(12) 0.0034(12) 0.0024(12)
C31 0.0156(16) 0.0231(18) 0.0249(18) 0.0025(14) 0.0030(14) 0.0122(14)
C26 0.0117(15) 0.0167(16) 0.0158(16) 0.0031(13) -0.0001(12) 0.0020(12)
C60 0.0138(15) 0.0135(15) 0.0195(17) 0.0019(13) -0.0009(13) 0.0054(12)
C23 0.0166(16) 0.0287(19) 0.0168(16) 0.0010(14) 0.0078(13) 0.0096(14)
C53 0.0125(15) 0.0077(14) 0.0190(16) 0.0021(12) 0.0028(12) 0.0030(12)
C64 0.0119(14) 0.0087(14) 0.0102(14) 0.0013(11) 0.0021(11) 0.0032(12)
C10 0.0143(16) 0.0201(17) 0.0229(18) 0.0028(14) -0.0052(14) 0.0010(13)
C2 0.0142(15) 0.0073(13) 0.0131(15) 0.0037(11) 0.0037(12) 0.0034(12)
C6 0.0157(16) 0.0184(16) 0.0199(17) 0.0051(13) 0.0073(13) 0.0067(13)
C25 0.0174(16) 0.0250(18) 0.0104(15) 0.0050(13) -0.0004(13) 0.0001(14)
C74 0.0229(18) 0.0251(18) 0.0123(16) 0.0019(13) 0.0075(13) 0.0037(15)
C15 0.0097(14) 0.0114(15) 0.0191(16) 0.0025(12) 0.0027(12) 0.0030(12)
C16 0.0083(14) 0.0136(15) 0.0207(17) 0.0039(13) -0.0022(12) 0.0023(12)
C59 0.0187(17) 0.0208(17) 0.0186(17) -0.0045(13) 0.0068(14) 0.0040(14)
C66 0.0140(15) 0.0122(15) 0.0170(16) 0.0017(12) 0.0001(12) 0.0037(12)
C9 0.0289(19) 0.0204(18) 0.0172(17) -0.0032(14) 0.0060(15) 0.0059(15)
C52 0.0145(15) 0.0076(14) 0.0144(15) 0.0035(11) 0.0010(12) 0.0016(12)
C56 0.0192(17) 0.0173(16) 0.0174(16) -0.0005(13) 0.0076(13) 0.0017(13)
C18 0.0170(16) 0.0115(15) 0.0113(15) 0.0009(12) 0.0015(12) 0.0030(13)
C17 0.0171(16) 0.0141(15) 0.0123(15) 0.0019(12) -0.0030(12) 0.0033(13)
C7 0.0183(16) 0.0164(16) 0.0144(16) 0.0050(12) 0.0028(13) 0.0048(13)
C8 0.0188(17) 0.0157(16) 0.0304(19) 0.0054(14) 0.0069(14) 0.0103(14)
C41 0.0284(19) 0.0280(19) 0.0198(18) 0.0096(15) 0.0027(15) 0.0161(16)
C57 0.0240(18) 0.0166(17) 0.0190(17) 0.0076(13) -0.0057(14) 0.0006(14)
C91 0.0189(18) 0.030(2) 0.0257(19) -0.0010(16) 0.0037(15) 0.0022(15)
C58 0.0170(17) 0.0152(16) 0.040(2) 0.0008(15) 0.0020(15) 0.0100(14)

loop_
_atom_type_symbol
_atom_type_description
_atom_type_scat_dispersion_real
_atom_type_scat_dispersion_imag
_atom_type_scat_source
C C 0.0033 0.0016 'International Tables Vol C Tables 4.2.6.8 and 6.1.1.4'
H H 0.0000 0.0000 'International Tables Vol C Tables 4.2.6.8 and 6.1.1.4'
O O 0.0106 0.0060 'International Tables Vol C Tables 4.2.6.8 and 6.1.1.4'
F F 0.0171 0.0103 'International Tables Vol C Tables 4.2.6.8 and 6.1.1.4'
P P 0.1023 0.0942 'International Tables Vol C Tables 4.2.6.8 and 6.1.1.4'
Rh Rh -1.1178 0.9187 'International Tables Vol C Tables 4.2.6.8 and 6.1.1.4'
Cl Cl 0.1484 0.1585 'International Tables Vol C Tables 4.2.6.8 and 6.1.1.4'

loop_
_geom_angle_atom_site_label_1
_geom_angle_atom_site_label_2
_geom_angle_atom_site_label_3
_geom_angle
C2 Rh1 C5 64.51(12)
C2 Rh1 C3 38.75(11)
C5 Rh1 C3 64.43(12)
C2 Rh1 C13 158.97(11)
C5 Rh1 C13 128.91(11)
C3 Rh1 C13 126.61(11)
C2 Rh1 C1 38.51(11)
C5 Rh1 C1 38.48(12)
C3 Rh1 C1 64.59(11)
C13 Rh1 C1 162.09(11)
C2 Rh1 C12 159.52(11)
C5 Rh1 C12 113.37(11)
C3 Rh1 C12 161.02(11)
C13 Rh1 C12 38.48(11)
C1 Rh1 C12 126.65(11)
C2 Rh1 C4 64.43(12)
C5 Rh1 C4 38.58(12)
C3 Rh1 C4 38.19(12)
C13 Rh1 C4 114.26(11)
C1 Rh1 C4 64.46(12)
C12 Rh1 C4 127.93(12)
C2 Rh1 C11 125.17(11)
C5 Rh1 C11 125.31(11)
C3 Rh1 C11 159.90(12)
C13 Rh1 C11 63.78(11)
C1 Rh1 C11 110.76(11)
C12 Rh1 C11 37.55(11)
C4 Rh1 C11 159.95(12)
C2 Rh1 C14 124.45(11)
C5 Rh1 C14 163.92(11)
C3 Rh1 C14 112.97(11)
C13 Rh1 C14 38.40(11)
C1 Rh1 C14 156.73(11)
C12 Rh1 C14 63.42(11)
C4 Rh1 C14 129.34(11)
C11 Rh1 C14 62.87(11)
C2 Rh1 C19 110.22(11)
C5 Rh1 C19 157.21(12)
C3 Rh1 C19 126.65(11)
C13 Rh1 C19 63.95(11)
C1 Rh1 C19 123.27(11)
C12 Rh1 C19 63.15(11)
C4 Rh1 C19 161.85(11)
C11 Rh1 C19 37.58(11)
C14 Rh1 C19 37.61(11)
C55 Rh2 C52 64.63(11)
C55 Rh2 C63 129.97(11)
C52 Rh2 C63 157.00(11)
C55 Rh2 C51 38.88(11)
C52 Rh2 C51 38.28(11)
C63 Rh2 C51 164.27(11)
C55 Rh2 C53 64.61(11)
C52 Rh2 C53 38.73(12)
C63 Rh2 C53 125.11(11)
C51 Rh2 C53 64.58(11)
C55 Rh2 C62 112.00(11)
C52 Rh2 C62 162.38(11)
C63 Rh2 C62 38.43(11)
C51 Rh2 C62 128.00(11)
C53 Rh2 C62 157.66(11)
C55 Rh2 C54 38.92(11)
C52 Rh2 C54 64.32(12)
C63 Rh2 C54 114.00(11)
C51 Rh2 C54 64.78(11)
C53 Rh2 C54 37.99(12)
C62 Rh2 C54 125.05(12)
C55 Rh2 C61 121.85(11)
C52 Rh2 C61 127.62(12)
C63 Rh2 C61 64.02(11)
C51 Rh2 C61 110.12(11)
C53 Rh2 C61 163.85(12)
C62 Rh2 C61 37.66(11)
C54 Rh2 C61 155.83(11)
C55 Rh2 C69 153.47(11)
C52 Rh2 C69 111.30(11)
C63 Rh2 C69 64.24(11)
C51 Rh2 C69 121.05(11)
C53 Rh2 C69 130.10(11)
C62 Rh2 C69 63.28(11)
C54 Rh2 C69 165.82(11)
C61 Rh2 C69 37.75(11)
C55 Rh2 C64 166.89(11)
C52 Rh2 C64 123.64(11)
C63 Rh2 C64 38.68(11)
C51 Rh2 C64 153.90(11)
C53 Rh2 C64 114.40(11)
C62 Rh2 C64 63.47(11)
C54 Rh2 C64 132.06(11)
C61 Rh2 C64 63.01(11)
C69 Rh2 C64 37.58(10)
F11 P2 F16 89.99(12)
F11 P2 F15 90.50(11)
F16 P2 F15 179.51(13)
F11 P2 F12 90.05(11)
F16 P2 F12 89.87(11)
F15 P2 F12 90.06(11)
F11 P2 F13 179.89(13)
F16 P2 F13 89.93(12)
F15 P2 F13 89.58(12)
F12 P2 F13 89.87(11)
F11 P2 F14 90.07(12)
F16 P2 F14 90.24(11)
F15 P2 F14 89.83(11)
F12 P2 F14 179.84(13)
F13 P2 F14 90.01(11)
F5 P1 F3 89.49(11)
F5 P1 F2 90.50(13)
F3 P1 F2 90.40(11)
F5 P1 F4 90.02(13)
F3 P1 F4 90.16(11)
F2 P1 F4 179.24(13)
F5 P1 F6 179.81(13)
F3 P1 F6 90.38(11)
F2 P1 F6 89.63(12)
F4 P1 F6 89.85(13)
F5 P1 F1 90.49(12)
F3 P1 F1 179.98(14)
F2 P1 F1 89.60(11)
F4 P1 F1 89.84(11)
F6 P1 F1 89.64(11)
C61 O2 C81 115.0(2)
C11 O1 C31 115.0(2)
O2 C61 C62 130.4(3)
O2 C61 C69 121.1(3)
C62 C61 C69 108.5(3)
O2 C61 Rh2 124.7(2)
C62 C61 Rh2 70.39(17)
C69 C61 Rh2 71.87(16)
C61 C62 C63 108.8(3)
C61 C62 Rh2 71.95(17)
C63 C62 Rh2 70.04(16)
C61 C62 H62 125.6
C63 C62 H62 125.6
Rh2 C62 H62 124.0
C11 C12 C13 108.6(3)
C11 C12 Rh1 72.35(17)
C13 C12 Rh1 70.12(16)
C11 C12 H12 125.7
C13 C12 H12 125.7
Rh1 C12 H12 123.5
C62 C63 C64 107.0(3)
C62 C63 C71 124.8(3)
C64 C63 C71 128.1(3)
C62 C63 Rh2 71.54(16)
C64 C63 Rh2 72.92(16)
C71 C63 Rh2 123.6(2)
C72 C71 C76 119.0(3)
C72 C71 C63 121.5(3)
C76 C71 C63 119.5(3)
C52 C51 C55 107.2(3)
C52 C51 C56 126.7(3)
C55 C51 C56 126.1(3)
C52 C51 Rh2 70.29(17)
C55 C51 Rh2 69.48(16)
C56 C51 Rh2 124.7(2)
C68 C69 C61 131.1(3)
C68 C69 C64 121.2(3)
C61 C69 C64 107.7(3)
C68 C69 Rh2 123.6(2)
C61 C69 Rh2 70.38(16)
C64 C69 Rh2 71.25(16)
C18 C19 C11 130.8(3)
C18 C19 C14 121.7(3)
C11 C19 C14 107.6(3)
C18 C19 Rh1 124.1(2)
C11 C19 Rh1 70.37(17)
C14 C19 Rh1 71.00(17)
C73 C72 C71 120.5(3)
C73 C72 H72 119.8
C71 C72 H72 119.8
C75 C76 C71 120.1(3)
C75 C76 H76 119.9
C71 C76 H76 119.9
C74 C73 C72 120.4(3)
C74 C73 H73 119.8
C72 C73 H73 119.8
C51 C55 C54 108.4(3)
C51 C55 C60 125.1(3)
C54 C55 C60 126.5(3)
C51 C55 Rh2 71.64(17)
C54 C55 Rh2 72.17(17)
C60 C55 Rh2 124.6(2)
C23 C22 C21 120.3(3)
C23 C22 H22 119.8
C21 C22 H22 119.8
O1 C11 C12 130.2(3)
O1 C11 C19 121.1(3)
C12 C11 C19 108.7(3)
O1 C11 Rh1 125.9(2)
C12 C11 Rh1 70.10(17)
C19 C11 Rh1 72.05(17)
C22 C21 C26 118.7(3)
C22 C21 C13 121.2(3)
C26 C21 C13 120.1(3)
O2 C81 H81A 109.5
O2 C81 H81B 109.5
H81A C81 H81B 109.5
O2 C81 H81C 109.5
H81A C81 H81C 109.5
H81B C81 H81C 109.5
C53 C54 C55 107.5(3)
C53 C54 C59 126.8(3)
C55 C54 C59 125.7(3)
C53 C54 Rh2 70.67(17)
C55 C54 Rh2 68.91(17)
C59 C54 Rh2 126.1(2)
C12 C13 C14 107.3(3)
C12 C13 C21 125.5(3)
C14 C13 C21 126.9(3)
C12 C13 Rh1 71.41(16)
C14 C13 Rh1 73.17(16)
C21 C13 Rh1 124.9(2)
C68 C67 C66 121.0(3)
C68 C67 H67 119.5
C66 C67 H67 119.5
C1 C5 C4 108.5(3)
C1 C5 C10 126.3(3)
C4 C5 C10 125.1(3)
C1 C5 Rh1 71.23(17)
C4 C5 Rh1 71.74(17)
C10 C5 Rh1 125.4(2)
C67 C68 C69 118.3(3)
C67 C68 H68 120.9
C69 C68 H68 120.9
C15 C14 C19 118.1(3)
C15 C14 C13 134.1(3)
C19 C14 C13 107.8(3)
C15 C14 Rh1 125.8(2)
C19 C14 Rh1 71.39(16)
C13 C14 Rh1 68.43(16)
C66 C65 C64 118.4(3)
C66 C65 H65 120.8
C64 C65 H65 120.8
C2 C1 C5 107.4(3)
C2 C1 C6 125.5(3)
C5 C1 C6 127.0(3)
C2 C1 Rh1 69.83(17)
C5 C1 Rh1 70.29(17)
C6 C1 Rh1 126.6(2)
C25 C24 C23 119.6(3)
C25 C24 H24 120.2
C23 C24 H24 120.2
C76 C75 C74 120.5(3)
C76 C75 H75 119.8
C74 C75 H75 119.8
C4 C3 C2 108.2(3)
C4 C3 C8 126.4(3)
C2 C3 C8 125.5(3)
C4 C3 Rh1 71.80(17)
C2 C3 Rh1 70.04(16)
C8 C3 Rh1 123.9(2)
C3 C4 C5 107.4(3)
C3 C4 C9 127.3(3)
C5 C4 C9 125.2(3)
C3 C4 Rh1 70.01(17)
C5 C4 Rh1 69.68(17)
C9 C4 Rh1 128.4(2)
O1 C31 H31A 109.5
O1 C31 H31B 109.5
H31A C31 H31B 109.5
O1 C31 H31C 109.5
H31A C31 H31C 109.5
H31B C31 H31C 109.5
C25 C26 C21 120.3(3)
C25 C26 H26 119.9
C21 C26 H26 119.9
C55 C60 H60A 109.5
C55 C60 H60B 109.5
H60A C60 H60B 109.5
C55 C60 H60C 109.5
H60A C60 H60C 109.5
H60B C60 H60C 109.5
C24 C23 C22 120.4(3)
C24 C23 H23 119.8
C22 C23 H23 119.8
C54 C53 C52 108.0(3)
C54 C53 C58 126.6(3)
C52 C53 C58 125.5(3)
C54 C53 Rh2 71.34(17)
C52 C53 Rh2 69.84(17)
C58 C53 Rh2 125.6(2)
C65 C64 C69 118.5(3)
C65 C64 C63 133.6(3)
C69 C64 C63 107.8(3)
C65 C64 Rh2 125.3(2)
C69 C64 Rh2 71.17(16)
C63 C64 Rh2 68.40(16)
C5 C10 H10A 109.5
C5 C10 H10B 109.5
H10A C10 H10B 109.5
C5 C10 H10C 109.5
H10A C10 H10C 109.5
H10B C10 H10C 109.5
C1 C2 C3 108.4(3)
C1 C2 C7 126.0(3)
C3 C2 C7 125.6(3)
C1 C2 Rh1 71.66(17)
C3 C2 Rh1 71.21(17)
C7 C2 Rh1 123.8(2)
C1 C6 H6A 109.5
C1 C6 H6B 109.5
H6A C6 H6B 109.5
C1 C6 H6C 109.5
H6A C6 H6C 109.5
H6B C6 H6C 109.5
C24 C25 C26 120.6(3)
C24 C25 H25 119.7
C26 C25 H25 119.7
C73 C74 C75 119.4(3)
C73 C74 H74 120.3
C75 C74 H74 120.3
C16 C15 C14 118.8(3)
C16 C15 H15 120.6
C14 C15 H15 120.6
C15 C16 C17 122.4(3)
C15 C16 H16 118.8
C17 C16 H16 118.8
C54 C59 H59A 109.5
C54 C59 H59B 109.5
H59A C59 H59B 109.5
C54 C59 H59C 109.5
H59A C59 H59C 109.5
H59B C59 H59C 109.5
C65 C66 C67 122.6(3)
C65 C66 H66 118.7
C67 C66 H66 118.7
C4 C9 H9A 109.5
C4 C9 H9B 109.5
H9A C9 H9B 109.5
C4 C9 H9C 109.5
H9A C9 H9C 109.5
H9B C9 H9C 109.5
C51 C52 C53 108.9(3)
C51 C52 C57 126.0(3)
C53 C52 C57 125.1(3)
C51 C52 Rh2 71.44(17)
C53 C52 Rh2 71.43(17)
C57 C52 Rh2 123.3(2)
C51 C56 H56A 109.5
C51 C56 H56B 109.5
H56A C56 H56B 109.5
C51 C56 H56C 109.5
H56A C56 H56C 109.5
H56B C56 H56C 109.5
C17 C18 C19 117.4(3)
C17 C18 H18 121.3
C19 C18 H18 121.3
C18 C17 C16 121.6(3)
C18 C17 H17 119.2
C16 C17 H17 119.2
C2 C7 H7A 109.5
C2 C7 H7B 109.5
H7A C7 H7B 109.5
C2 C7 H7C 109.5
H7A C7 H7C 109.5
H7B C7 H7C 109.5
C3 C8 H8A 109.5
C3 C8 H8B 109.5
H8A C8 H8B 109.5
C3 C8 H8C 109.5
H8A C8 H8C 109.5
H8B C8 H8C 109.5
Cl1 C41 Cl2 111.6(2)
Cl1 C41 H41A 109.3
Cl2 C41 H41A 109.3
Cl1 C41 H41B 109.3
Cl2 C41 H41B 109.3
H41A C41 H41B 108.0
C52 C57 H57A 109.5
C52 C57 H57B 109.5
H57A C57 H57B 109.5
C52 C57 H57C 109.5
H57A C57 H57C 109.5
H57B C57 H57C 109.5
Cl4 C91 Cl3 110.0(2)
Cl4 C91 H91A 109.7
Cl3 C91 H91A 109.7
Cl4 C91 H91B 109.7
Cl3 C91 H91B 109.7
H91A C91 H91B 108.2
C53 C58 H58A 109.5
C53 C58 H58B 109.5
H58A C58 H58B 109.5
C53 C58 H58C 109.5
H58A C58 H58C 109.5
H58B C58 H58C 109.5

loop_
_geom_bond_atom_site_label_1
_geom_bond_atom_site_label_2
_geom_bond_distance
Rh1 C2 2.160(3)
Rh1 C5 2.172(3)
Rh1 C3 2.176(3)
Rh1 C13 2.177(3)
Rh1 C1 2.185(3)
Rh1 C12 2.194(3)
Rh1 C4 2.200(3)
Rh1 C11 2.224(3)
Rh1 C14 2.241(3)
Rh1 C19 2.246(3)
Rh2 C55 2.156(3)
Rh2 C52 2.170(3)
Rh2 C63 2.177(3)
Rh2 C51 2.185(3)
Rh2 C53 2.191(3)
Rh2 C62 2.197(3)
Rh2 C54 2.200(3)
Rh2 C61 2.218(3)
Rh2 C69 2.237(3)
Rh2 C64 2.238(3)
P2 F11 1.600(2)
P2 F16 1.603(2)
P2 F15 1.605(2)
P2 F12 1.607(2)
P2 F13 1.607(2)
P2 F14 1.608(2)
P1 F5 1.595(2)
P1 F3 1.599(2)
P1 F2 1.604(2)
P1 F4 1.604(2)
P1 F6 1.604(2)
P1 F1 1.607(2)
Cl1 C41 1.755(3)
Cl2 C41 1.774(4)
Cl3 C91 1.768(4)
Cl4 C91 1.760(4)
O2 C61 1.339(4)
O2 C81 1.445(4)
O1 C11 1.347(4)
O1 C31 1.443(4)
C61 C62 1.425(4)
C61 C69 1.441(4)
C62 C63 1.440(4)
C62 H62 0.9500
C12 C11 1.422(4)
C12 C13 1.441(4)
C12 H12 0.9500
C63 C64 1.463(4)
C63 C71 1.478(4)
C71 C72 1.395(4)
C71 C76 1.397(4)
C51 C52 1.428(4)
C51 C55 1.445(4)
C51 C56 1.498(4)
C69 C68 1.426(4)
C69 C64 1.442(4)
C19 C18 1.429(4)
C19 C11 1.440(4)
C19 C14 1.447(4)
C72 C73 1.388(4)
C72 H72 0.9500
C76 C75 1.391(4)
C76 H76 0.9500
C73 C74 1.386(5)
C73 H73 0.9500
C55 C54 1.451(4)
C55 C60 1.505(4)
C22 C23 1.394(4)
C22 C21 1.399(5)
C22 H22 0.9500
C21 C26 1.406(4)
C21 C13 1.481(4)
C81 H81A 0.9800
C81 H81B 0.9800
C81 H81C 0.9800
C54 C53 1.429(4)
C54 C59 1.498(4)
C13 C14 1.454(4)
C67 C68 1.360(4)
C67 C66 1.430(5)
C67 H67 0.9500
C5 C1 1.436(4)
C5 C4 1.444(4)
C5 C10 1.501(4)
C68 H68 0.9500
C14 C15 1.430(4)
C65 C66 1.363(4)
C65 C64 1.434(4)
C65 H65 0.9500
C1 C2 1.433(4)
C1 C6 1.499(4)
C24 C25 1.385(5)
C24 C23 1.390(5)
C24 H24 0.9500
C75 C74 1.392(5)
C75 H75 0.9500
C3 C4 1.432(4)
C3 C2 1.439(4)
C3 C8 1.504(4)
C4 C9 1.495(4)
C31 H31A 0.9800
C31 H31B 0.9800
C31 H31C 0.9800
C26 C25 1.390(5)
C26 H26 0.9500
C60 H60A 0.9800
C60 H60B 0.9800
C60 H60C 0.9800
C23 H23 0.9500
C53 C52 1.446(4)
C53 C58 1.504(4)
C10 H10A 0.9800
C10 H10B 0.9800
C10 H10C 0.9800
C2 C7 1.496(4)
C6 H6A 0.9800
C6 H6B 0.9800
C6 H6C 0.9800
C25 H25 0.9500
C74 H74 0.9500
C15 C16 1.364(4)
C15 H15 0.9500
C16 C17 1.427(5)
C16 H16 0.9500
C59 H59A 0.9800
C59 H59B 0.9800
C59 H59C 0.9800
C66 H66 0.9500
C9 H9A 0.9800
C9 H9B 0.9800
C9 H9C 0.9800
C52 C57 1.507(4)
C56 H56A 0.9800
C56 H56B 0.9800
C56 H56C 0.9800
C18 C17 1.365(4)
C18 H18 0.9500
C17 H17 0.9500
C7 H7A 0.9800
C7 H7B 0.9800
C7 H7C 0.9800
C8 H8A 0.9800
C8 H8B 0.9800
C8 H8C 0.9800
C41 H41A 0.9900
C41 H41B 0.9900
C57 H57A 0.9800
C57 H57B 0.9800
C57 H57C 0.9800
C91 H91A 0.9900
C91 H91B 0.9900
C58 H58A 0.9800
C58 H58B 0.9800
C58 H58C 0.9800

loop_
_geom_torsion_atom_site_label_1
_geom_torsion_atom_site_label_2
_geom_torsion_atom_site_label_3
_geom_torsion_atom_site_label_4
_geom_torsion
C81 O2 C61 C62 -6.8(4)
C81 O2 C61 C69 174.9(3)
C81 O2 C61 Rh2 86.3(3)
C55 Rh2 C61 O2 -40.9(3)
C52 Rh2 C61 O2 40.0(3)
C63 Rh2 C61 O2 -163.5(3)
C51 Rh2 C61 O2 0.6(3)
C53 Rh2 C61 O2 68.4(5)
C62 Rh2 C61 O2 -126.2(3)
C54 Rh2 C61 O2 -72.4(4)
C69 Rh2 C61 O2 115.7(3)
C64 Rh2 C61 O2 153.1(3)
C55 Rh2 C61 C62 85.23(19)
C52 Rh2 C61 C62 166.13(17)
C63 Rh2 C61 C62 -37.35(17)
C51 Rh2 C61 C62 126.77(17)
C53 Rh2 C61 C62 -165.5(4)
C54 Rh2 C61 C62 53.8(3)
C69 Rh2 C61 C62 -118.1(2)
C64 Rh2 C61 C62 -80.77(18)
C55 Rh2 C61 C69 -156.65(17)
C52 Rh2 C61 C69 -75.7(2)
C63 Rh2 C61 C69 80.78(18)
C51 Rh2 C61 C69 -115.10(18)
C53 Rh2 C61 C69 -47.3(5)
C62 Rh2 C61 C69 118.1(2)
C54 Rh2 C61 C69 171.9(2)
C64 Rh2 C61 C69 37.36(16)
O2 C61 C62 C63 -180.0(3)
C69 C61 C62 C63 -1.5(3)
Rh2 C61 C62 C63 60.6(2)
O2 C61 C62 Rh2 119.4(3)
C69 C61 C62 Rh2 -62.1(2)
C55 Rh2 C62 C61 -114.08(18)
C52 Rh2 C62 C61 -38.8(4)
C63 Rh2 C62 C61 118.7(2)
C51 Rh2 C62 C61 -72.7(2)
C53 Rh2 C62 C61 169.4(3)
C54 Rh2 C62 C61 -156.21(17)
C69 Rh2 C62 C61 37.19(17)
C64 Rh2 C62 C61 79.43(18)
C55 Rh2 C62 C63 127.26(18)
C52 Rh2 C62 C63 -157.5(3)
C51 Rh2 C62 C63 168.69(17)
C53 Rh2 C62 C63 50.8(4)
C54 Rh2 C62 C63 85.1(2)
C61 Rh2 C62 C63 -118.7(2)
C69 Rh2 C62 C63 -81.47(18)
C64 Rh2 C62 C63 -39.23(17)
C2 Rh1 C12 C11 -38.6(4)
C5 Rh1 C12 C11 -118.10(18)
C3 Rh1 C12 C11 162.8(3)
C13 Rh1 C12 C11 118.1(2)
C1 Rh1 C12 C11 -75.9(2)
C4 Rh1 C12 C11 -160.12(17)
C14 Rh1 C12 C11 79.30(18)
C19 Rh1 C12 C11 36.99(17)
C2 Rh1 C12 C13 -156.8(3)
C5 Rh1 C12 C13 123.77(18)
C3 Rh1 C12 C13 44.7(4)
C1 Rh1 C12 C13 165.92(17)
C4 Rh1 C12 C13 81.8(2)
C11 Rh1 C12 C13 -118.1(2)
C14 Rh1 C12 C13 -38.83(17)
C19 Rh1 C12 C13 -81.14(18)
C61 C62 C63 C64 3.0(3)
Rh2 C62 C63 C64 64.8(2)
C61 C62 C63 C71 179.6(3)
Rh2 C62 C63 C71 -118.6(3)
C61 C62 C63 Rh2 -61.8(2)
C55 Rh2 C63 C62 -74.3(2)
C52 Rh2 C63 C62 162.7(3)
C51 Rh2 C63 C62 -34.8(5)
C53 Rh2 C63 C62 -158.90(17)
C54 Rh2 C63 C62 -116.76(18)
C61 Rh2 C63 C62 36.61(17)
C69 Rh2 C63 C62 78.76(18)
C64 Rh2 C63 C62 115.1(2)
C55 Rh2 C63 C64 170.55(16)
C52 Rh2 C63 C64 47.6(4)
C51 Rh2 C63 C64 -149.9(4)
C53 Rh2 C63 C64 86.0(2)
C62 Rh2 C63 C64 -115.1(2)
C54 Rh2 C63 C64 128.11(17)
C61 Rh2 C63 C64 -78.51(18)
C69 Rh2 C63 C64 -36.37(16)
C55 Rh2 C63 C71 45.8(3)
C52 Rh2 C63 C71 -77.2(4)
C51 Rh2 C63 C71 85.3(5)
C53 Rh2 C63 C71 -38.8(3)
C62 Rh2 C63 C71 120.1(3)
C54 Rh2 C63 C71 3.3(3)
C61 Rh2 C63 C71 156.7(3)
C69 Rh2 C63 C71 -161.2(3)
C64 Rh2 C63 C71 -124.8(3)
C62 C63 C71 C72 153.6(3)
C64 C63 C71 C72 -30.5(5)
Rh2 C63 C71 C72 63.7(4)
C62 C63 C71 C76 -25.6(4)
C64 C63 C71 C76 150.3(3)
Rh2 C63 C71 C76 -115.6(3)
C55 Rh2 C51 C52 -118.0(2)
C63 Rh2 C51 C52 -169.1(4)
C53 Rh2 C51 C52 -37.62(18)
C62 Rh2 C51 C52 164.21(17)
C54 Rh2 C51 C52 -79.83(19)
C61 Rh2 C51 C52 125.82(18)
C69 Rh2 C51 C52 85.5(2)
C64 Rh2 C51 C52 56.4(3)
C52 Rh2 C51 C55 118.0(2)
C63 Rh2 C51 C55 -51.0(5)
C53 Rh2 C51 C55 80.39(19)
C62 Rh2 C51 C55 -77.8(2)
C54 Rh2 C51 C55 38.18(17)
C61 Rh2 C51 C55 -116.17(18)
C69 Rh2 C51 C55 -156.49(17)
C64 Rh2 C51 C55 174.4(2)
C55 Rh2 C51 C56 120.4(3)
C52 Rh2 C51 C56 -121.6(3)
C63 Rh2 C51 C56 69.4(5)
C53 Rh2 C51 C56 -159.2(3)
C62 Rh2 C51 C56 42.6(3)
C54 Rh2 C51 C56 158.6(3)
C61 Rh2 C51 C56 4.3(3)
C69 Rh2 C51 C56 -36.1(3)
C64 Rh2 C51 C56 -65.2(4)
O2 C61 C69 C68 -2.3(5)
C62 C61 C69 C68 179.1(3)
Rh2 C61 C69 C68 117.9(3)
O2 C61 C69 C64 178.0(3)
C62 C61 C69 C64 -0.6(3)
Rh2 C61 C69 C64 -61.8(2)
O2 C61 C69 Rh2 -120.2(3)
C62 C61 C69 Rh2 61.2(2)
C55 Rh2 C69 C68 -78.0(4)
C52 Rh2 C69 C68 -2.4(3)
C63 Rh2 C69 C68 152.9(3)
C51 Rh2 C69 C68 -43.9(3)
C53 Rh2 C69 C68 37.5(3)
C62 Rh2 C69 C68 -164.0(3)
C54 Rh2 C69 C68 66.7(6)
C61 Rh2 C69 C68 -126.9(3)
C64 Rh2 C69 C68 115.5(3)
C55 Rh2 C69 C61 48.9(3)
C52 Rh2 C69 C61 124.52(18)
C63 Rh2 C69 C61 -80.14(18)
C51 Rh2 C69 C61 83.0(2)
C53 Rh2 C69 C61 164.49(17)
C62 Rh2 C69 C61 -37.10(17)
C54 Rh2 C69 C61 -166.3(4)
C64 Rh2 C69 C61 -117.6(2)
C55 Rh2 C69 C64 166.5(2)
C52 Rh2 C69 C64 -117.93(18)
C63 Rh2 C69 C64 37.42(17)
C51 Rh2 C69 C64 -159.44(17)
C53 Rh2 C69 C64 -78.0(2)
C62 Rh2 C69 C64 80.45(18)
C54 Rh2 C69 C64 -48.8(5)
C61 Rh2 C69 C64 117.6(2)
C2 Rh1 C19 C18 -4.7(3)
C5 Rh1 C19 C18 -76.8(4)
C3 Rh1 C19 C18 35.7(3)
C13 Rh1 C19 C18 153.3(3)
C1 Rh1 C19 C18 -45.6(3)
C12 Rh1 C19 C18 -163.5(3)
C4 Rh1 C19 C18 64.6(5)
C11 Rh1 C19 C18 -126.6(3)
C14 Rh1 C19 C18 115.9(3)
C2 Rh1 C19 C11 121.87(18)
C5 Rh1 C19 C11 49.8(4)
C3 Rh1 C19 C11 162.24(17)
C13 Rh1 C19 C11 -80.14(18)
C1 Rh1 C19 C11 81.0(2)
C12 Rh1 C19 C11 -36.96(17)
C4 Rh1 C19 C11 -168.8(3)
C14 Rh1 C19 C11 -117.5(2)
C2 Rh1 C19 C14 -120.65(17)
C5 Rh1 C19 C14 167.3(3)
C3 Rh1 C19 C14 -80.3(2)
C13 Rh1 C19 C14 37.35(16)
C1 Rh1 C19 C14 -161.56(16)
C12 Rh1 C19 C14 80.53(18)
C4 Rh1 C19 C14 -51.3(4)
C11 Rh1 C19 C14 117.5(2)
C76 C71 C72 C73 -0.4(5)
C63 C71 C72 C73 -179.6(3)
C72 C71 C76 C75 -0.1(5)
C63 C71 C76 C75 179.1(3)
C71 C72 C73 C74 0.1(5)
C52 C51 C55 C54 -2.8(3)
C56 C51 C55 C54 178.1(3)
Rh2 C51 C55 C54 -63.3(2)
C52 C51 C55 C60 -179.6(3)
C56 C51 C55 C60 1.2(5)
Rh2 C51 C55 C60 119.9(3)
C52 C51 C55 Rh2 60.5(2)
C56 C51 C55 Rh2 -118.7(3)
C52 Rh2 C55 C51 -37.25(17)
C63 Rh2 C55 C51 164.04(17)
C53 Rh2 C55 C51 -80.31(19)
C62 Rh2 C55 C51 123.84(17)
C54 Rh2 C55 C51 -117.1(2)
C61 Rh2 C55 C51 82.8(2)
C69 Rh2 C55 C51 49.9(3)
C64 Rh2 C55 C51 -169.1(4)
C52 Rh2 C55 C54 79.85(19)
C63 Rh2 C55 C54 -78.9(2)
C51 Rh2 C55 C54 117.1(2)
C53 Rh2 C55 C54 36.79(18)
C62 Rh2 C55 C54 -119.06(18)
C61 Rh2 C55 C54 -160.10(17)
C69 Rh2 C55 C54 167.0(2)
C64 Rh2 C55 C54 -52.0(5)
C52 Rh2 C55 C60 -157.7(3)
C63 Rh2 C55 C60 43.6(3)
C51 Rh2 C55 C60 -120.4(3)
C53 Rh2 C55 C60 159.3(3)
C62 Rh2 C55 C60 3.4(3)
C54 Rh2 C55 C60 122.5(3)
C61 Rh2 C55 C60 -37.6(3)
C69 Rh2 C55 C60 -70.5(4)
C64 Rh2 C55 C60 70.5(6)
C31 O1 C11 C12 -9.2(4)
C31 O1 C11 C19 173.8(3)
C31 O1 C11 Rh1 84.3(3)
C13 C12 C11 O1 -178.3(3)
Rh1 C12 C11 O1 120.7(3)
C13 C12 C11 C19 -1.0(3)
Rh1 C12 C11 C19 -62.1(2)
C13 C12 C11 Rh1 61.1(2)
C18 C19 C11 O1 -3.0(5)
C14 C19 C11 O1 176.8(3)
Rh1 C19 C11 O1 -121.6(3)
C18 C19 C11 C12 179.4(3)
C14 C19 C11 C12 -0.8(3)
Rh1 C19 C11 C12 60.9(2)
C18 C19 C11 Rh1 118.6(3)
C14 C19 C11 Rh1 -61.6(2)
C2 Rh1 C11 O1 38.7(3)
C5 Rh1 C11 O1 -43.0(3)
C3 Rh1 C11 O1 70.4(4)
C13 Rh1 C11 O1 -163.6(3)
C1 Rh1 C11 O1 -2.2(3)
C12 Rh1 C11 O1 -125.8(3)
C4 Rh1 C11 O1 -74.3(4)
C14 Rh1 C11 O1 153.3(3)
C19 Rh1 C11 O1 115.8(3)
C2 Rh1 C11 C12 164.50(17)
C5 Rh1 C11 C12 82.9(2)
C3 Rh1 C11 C12 -163.8(3)
C13 Rh1 C11 C12 -37.71(17)
C1 Rh1 C11 C12 123.66(18)
C4 Rh1 C11 C12 51.5(4)
C14 Rh1 C11 C12 -80.88(18)
C19 Rh1 C11 C12 -118.4(2)
C2 Rh1 C11 C19 -77.1(2)
C5 Rh1 C11 C19 -158.75(17)
C3 Rh1 C11 C19 -45.4(4)
C13 Rh1 C11 C19 80.64(19)
C1 Rh1 C11 C19 -117.98(18)
C12 Rh1 C11 C19 118.4(2)
C4 Rh1 C11 C19 169.9(3)
C14 Rh1 C11 C19 37.47(17)
C23 C22 C21 C26 -2.2(5)
C23 C22 C21 C13 177.2(3)
C51 C55 C54 C53 2.5(3)
C60 C55 C54 C53 179.3(3)
Rh2 C55 C54 C53 -60.4(2)
C51 C55 C54 C59 -177.0(3)
C60 C55 C54 C59 -0.2(5)
Rh2 C55 C54 C59 120.1(3)
C51 C55 C54 Rh2 62.9(2)
C60 C55 C54 Rh2 -120.3(3)
C55 Rh2 C54 C53 118.5(3)
C52 Rh2 C54 C53 37.76(18)
C63 Rh2 C54 C53 -116.92(18)
C51 Rh2 C54 C53 80.34(19)
C62 Rh2 C54 C53 -159.60(17)
C61 Rh2 C54 C53 163.4(2)
C69 Rh2 C54 C53 -37.3(5)
C64 Rh2 C54 C53 -75.4(2)
C52 Rh2 C54 C55 -80.72(19)
C63 Rh2 C54 C55 124.60(18)
C51 Rh2 C54 C55 -38.15(17)
C53 Rh2 C54 C55 -118.5(3)
C62 Rh2 C54 C55 81.9(2)
C61 Rh2 C54 C55 44.9(3)
C69 Rh2 C54 C55 -155.8(4)
C64 Rh2 C54 C55 166.07(17)
C55 Rh2 C54 C59 -119.5(4)
C52 Rh2 C54 C59 159.7(3)
C63 Rh2 C54 C59 5.0(3)
C51 Rh2 C54 C59 -157.7(3)
C53 Rh2 C54 C59 122.0(4)
C62 Rh2 C54 C59 -37.6(3)
C61 Rh2 C54 C59 -74.6(4)
C69 Rh2 C54 C59 84.7(5)
C64 Rh2 C54 C59 46.5(3)
C11 C12 C13 C14 2.4(3)
Rh1 C12 C13 C14 64.9(2)
C11 C12 C13 C21 177.4(3)
Rh1 C12 C13 C21 -120.1(3)
C11 C12 C13 Rh1 -62.5(2)
C22 C21 C13 C12 154.6(3)
C26 C21 C13 C12 -26.0(4)
C22 C21 C13 C14 -31.3(5)
C26 C21 C13 C14 148.1(3)
C22 C21 C13 Rh1 63.4(4)
C26 C21 C13 Rh1 -117.2(3)
C2 Rh1 C13 C12 157.4(3)
C5 Rh1 C13 C12 -78.7(2)
C3 Rh1 C13 C12 -163.45(17)
C1 Rh1 C13 C12 -39.4(4)
C4 Rh1 C13 C12 -121.11(18)
C11 Rh1 C13 C12 36.81(17)
C14 Rh1 C13 C12 115.5(2)
C19 Rh1 C13 C12 78.86(18)
C2 Rh1 C13 C14 41.9(4)
C5 Rh1 C13 C14 165.85(17)
C3 Rh1 C13 C14 81.1(2)
C1 Rh1 C13 C14 -154.8(3)
C12 Rh1 C13 C14 -115.5(2)
C4 Rh1 C13 C14 123.43(18)
C11 Rh1 C13 C14 -78.65(18)
C19 Rh1 C13 C14 -36.60(16)
C2 Rh1 C13 C21 -81.8(4)
C5 Rh1 C13 C21 42.2(3)
C3 Rh1 C13 C21 -42.6(3)
C1 Rh1 C13 C21 81.5(5)
C12 Rh1 C13 C21 120.9(3)
C4 Rh1 C13 C21 -0.2(3)
C11 Rh1 C13 C21 157.7(3)
C14 Rh1 C13 C21 -123.7(3)
C19 Rh1 C13 C21 -160.3(3)
C2 Rh1 C5 C1 -37.50(17)
C3 Rh1 C5 C1 -80.64(19)
C13 Rh1 C5 C1 161.75(17)
C12 Rh1 C5 C1 120.09(18)
C4 Rh1 C5 C1 -117.8(3)
C11 Rh1 C5 C1 78.9(2)
C14 Rh1 C5 C1 -165.0(4)
C19 Rh1 C5 C1 44.1(4)
C2 Rh1 C5 C4 80.26(19)
C3 Rh1 C5 C4 37.12(18)
C13 Rh1 C5 C4 -80.5(2)
C1 Rh1 C5 C4 117.8(3)
C12 Rh1 C5 C4 -122.14(18)
C11 Rh1 C5 C4 -163.36(17)
C14 Rh1 C5 C4 -47.2(5)
C19 Rh1 C5 C4 161.8(3)
C2 Rh1 C5 C10 -159.2(3)
C3 Rh1 C5 C10 157.6(3)
C13 Rh1 C5 C10 40.0(3)
C1 Rh1 C5 C10 -121.7(4)
C12 Rh1 C5 C10 -1.6(3)
C4 Rh1 C5 C10 120.5(4)
C11 Rh1 C5 C10 -42.9(3)
C14 Rh1 C5 C10 73.3(5)
C19 Rh1 C5 C10 -77.6(4)
C66 C67 C68 C69 -0.8(4)
C61 C69 C68 C67 179.4(3)
C64 C69 C68 C67 -0.9(4)
Rh2 C69 C68 C67 -88.1(3)
C18 C19 C14 C15 2.4(4)
C11 C19 C14 C15 -177.5(3)
Rh1 C19 C14 C15 121.3(3)
C18 C19 C14 C13 -177.9(3)
C11 C19 C14 C13 2.2(3)
Rh1 C19 C14 C13 -59.0(2)
C18 C19 C14 Rh1 -118.9(3)
C11 C19 C14 Rh1 61.2(2)
C12 C13 C14 C15 176.8(3)
C21 C13 C14 C15 1.9(5)
Rh1 C13 C14 C15 -119.5(3)
C12 C13 C14 C19 -2.8(3)
C21 C13 C14 C19 -177.7(3)
Rh1 C13 C14 C19 60.9(2)
C12 C13 C14 Rh1 -63.69(19)
C21 C13 C14 Rh1 121.4(3)
C2 Rh1 C14 C15 -33.5(3)
C5 Rh1 C14 C15 86.3(5)
C3 Rh1 C14 C15 9.1(3)
C13 Rh1 C14 C15 129.6(3)
C1 Rh1 C14 C15 -69.7(4)
C12 Rh1 C14 C15 168.6(3)
C4 Rh1 C14 C15 50.0(3)
C11 Rh1 C14 C15 -149.2(3)
C19 Rh1 C14 C15 -111.7(3)
C2 Rh1 C14 C19 78.2(2)
C5 Rh1 C14 C19 -162.0(4)
C3 Rh1 C14 C19 120.82(18)
C13 Rh1 C14 C19 -118.6(2)
C1 Rh1 C14 C19 42.0(4)
C12 Rh1 C14 C19 -79.73(18)
C4 Rh1 C14 C19 161.67(17)
C11 Rh1 C14 C19 -37.44(17)
C2 Rh1 C14 C13 -163.11(17)
C5 Rh1 C14 C13 -43.4(5)
C3 Rh1 C14 C13 -120.54(18)
C1 Rh1 C14 C13 160.7(3)
C12 Rh1 C14 C13 38.92(17)
C4 Rh1 C14 C13 -79.7(2)
C11 Rh1 C14 C13 81.21(18)
C19 Rh1 C14 C13 118.6(2)
C4 C5 C1 C2 -2.2(3)
C10 C5 C1 C2 -179.1(3)
Rh1 C5 C1 C2 60.3(2)
C4 C5 C1 C6 176.1(3)
C10 C5 C1 C6 -0.8(5)
Rh1 C5 C1 C6 -121.5(3)
C4 C5 C1 Rh1 -62.4(2)
C10 C5 C1 Rh1 120.7(3)
C5 Rh1 C1 C2 -118.0(3)
C3 Rh1 C1 C2 -37.85(18)
C13 Rh1 C1 C2 -170.4(3)
C12 Rh1 C1 C2 160.08(17)
C4 Rh1 C1 C2 -80.35(19)
C11 Rh1 C1 C2 120.86(18)
C14 Rh1 C1 C2 51.5(4)
C19 Rh1 C1 C2 80.8(2)
C2 Rh1 C1 C5 118.0(3)
C3 Rh1 C1 C5 80.20(19)
C13 Rh1 C1 C5 -52.4(4)
C12 Rh1 C1 C5 -81.9(2)
C4 Rh1 C1 C5 37.70(18)
C11 Rh1 C1 C5 -121.09(18)
C14 Rh1 C1 C5 169.6(3)
C19 Rh1 C1 C5 -161.20(17)
C2 Rh1 C1 C6 -119.9(4)
C5 Rh1 C1 C6 122.1(3)
C3 Rh1 C1 C6 -157.7(3)
C13 Rh1 C1 C6 69.7(5)
C12 Rh1 C1 C6 40.2(3)
C4 Rh1 C1 C6 159.8(3)
C11 Rh1 C1 C6 1.0(3)
C14 Rh1 C1 C6 -68.4(4)
C19 Rh1 C1 C6 -39.1(3)
C71 C76 C75 C74 1.0(5)
C2 Rh1 C3 C4 -117.9(3)
C5 Rh1 C3 C4 -37.49(18)
C13 Rh1 C3 C4 83.3(2)
C1 Rh1 C3 C4 -80.31(19)
C12 Rh1 C3 C4 50.3(4)
C11 Rh1 C3 C4 -161.3(3)
C14 Rh1 C3 C4 125.09(18)
C19 Rh1 C3 C4 165.89(17)
C5 Rh1 C3 C2 80.44(19)
C13 Rh1 C3 C2 -158.76(17)
C1 Rh1 C3 C2 37.62(18)
C12 Rh1 C3 C2 168.2(3)
C4 Rh1 C3 C2 117.9(3)
C11 Rh1 C3 C2 -43.4(4)
C14 Rh1 C3 C2 -116.97(18)
C19 Rh1 C3 C2 -76.2(2)
C2 Rh1 C3 C8 120.0(3)
C5 Rh1 C3 C8 -159.6(3)
C13 Rh1 C3 C8 -38.8(3)
C1 Rh1 C3 C8 157.6(3)
C12 Rh1 C3 C8 -71.8(5)
C4 Rh1 C3 C8 -122.1(3)
C11 Rh1 C3 C8 76.6(4)
C14 Rh1 C3 C8 3.0(3)
C19 Rh1 C3 C8 43.8(3)
C2 C3 C4 C5 -1.0(3)
C8 C3 C4 C5 179.1(3)
Rh1 C3 C4 C5 59.9(2)
C2 C3 C4 C9 175.4(3)
C8 C3 C4 C9 -4.5(5)
Rh1 C3 C4 C9 -123.7(3)
C2 C3 C4 Rh1 -60.9(2)
C8 C3 C4 Rh1 119.2(3)
C1 C5 C4 C3 2.0(3)
C10 C5 C4 C3 178.9(3)
Rh1 C5 C4 C3 -60.1(2)
C1 C5 C4 C9 -174.5(3)
C10 C5 C4 C9 2.4(5)
Rh1 C5 C4 C9 123.4(3)
C1 C5 C4 Rh1 62.1(2)
C10 C5 C4 Rh1 -121.0(3)
C2 Rh1 C4 C3 37.81(18)
C5 Rh1 C4 C3 118.3(3)
C13 Rh1 C4 C3 -119.02(18)
C1 Rh1 C4 C3 80.69(19)
C12 Rh1 C4 C3 -161.51(17)
C11 Rh1 C4 C3 161.3(3)
C14 Rh1 C4 C3 -76.9(2)
C19 Rh1 C4 C3 -38.9(4)
C2 Rh1 C4 C5 -80.49(19)
C3 Rh1 C4 C5 -118.3(3)
C13 Rh1 C4 C5 122.67(18)
C1 Rh1 C4 C5 -37.61(17)
C12 Rh1 C4 C5 80.2(2)
C11 Rh1 C4 C5 43.0(4)
C14 Rh1 C4 C5 164.76(17)
C19 Rh1 C4 C5 -157.2(3)
C2 Rh1 C4 C9 160.1(3)
C5 Rh1 C4 C9 -119.4(4)
C3 Rh1 C4 C9 122.3(4)
C13 Rh1 C4 C9 3.2(3)
C1 Rh1 C4 C9 -157.0(3)
C12 Rh1 C4 C9 -39.3(3)
C11 Rh1 C4 C9 -76.5(5)
C14 Rh1 C4 C9 45.3(3)
C19 Rh1 C4 C9 83.4(5)
C22 C21 C26 C25 2.2(5)
C13 C21 C26 C25 -177.3(3)
C25 C24 C23 C22 1.5(5)
C21 C22 C23 C24 0.4(5)
C55 C54 C53 C52 -1.2(3)
C59 C54 C53 C52 178.3(3)
Rh2 C54 C53 C52 -60.5(2)
C55 C54 C53 C58 -179.7(3)
C59 C54 C53 C58 -0.2(5)
Rh2 C54 C53 C58 121.0(3)
C55 C54 C53 Rh2 59.3(2)
C59 C54 C53 Rh2 -121.2(3)
C55 Rh2 C53 C54 -37.67(17)
C52 Rh2 C53 C54 -118.1(3)
C63 Rh2 C53 C54 84.7(2)
C51 Rh2 C53 C54 -80.91(19)
C62 Rh2 C53 C54 48.7(4)
C61 Rh2 C53 C54 -155.1(4)
C69 Rh2 C53 C54 168.82(17)
C64 Rh2 C53 C54 127.90(18)
C55 Rh2 C53 C52 80.43(19)
C63 Rh2 C53 C52 -157.20(17)
C51 Rh2 C53 C52 37.19(17)
C62 Rh2 C53 C52 166.8(3)
C54 Rh2 C53 C52 118.1(3)
C61 Rh2 C53 C52 -37.0(5)
C69 Rh2 C53 C52 -73.1(2)
C64 Rh2 C53 C52 -114.00(18)
C55 Rh2 C53 C58 -159.8(3)
C52 Rh2 C53 C58 119.8(4)
C63 Rh2 C53 C58 -37.4(3)
C51 Rh2 C53 C58 157.0(3)
C62 Rh2 C53 C58 -73.4(4)
C54 Rh2 C53 C58 -122.1(4)
C61 Rh2 C53 C58 82.8(5)
C69 Rh2 C53 C58 46.7(3)
C64 Rh2 C53 C58 5.8(3)
C66 C65 C64 C69 -1.6(4)
C66 C65 C64 C63 177.6(3)
C66 C65 C64 Rh2 84.7(3)
C68 C69 C64 C65 2.1(4)
C61 C69 C64 C65 -178.1(3)
Rh2 C69 C64 C65 120.6(3)
C68 C69 C64 C63 -177.3(3)
C61 C69 C64 C63 2.5(3)
Rh2 C69 C64 C63 -58.8(2)
C68 C69 C64 Rh2 -118.5(3)
C61 C69 C64 Rh2 61.3(2)
C62 C63 C64 C65 177.4(3)
C71 C63 C64 C65 0.9(5)
Rh2 C63 C64 C65 -118.8(3)
C62 C63 C64 C69 -3.4(3)
C71 C63 C64 C69 -179.8(3)
Rh2 C63 C64 C69 60.5(2)
C62 C63 C64 Rh2 -63.88(19)
C71 C63 C64 Rh2 119.6(3)
C55 Rh2 C64 C65 95.3(5)
C52 Rh2 C64 C65 -30.7(3)
C63 Rh2 C64 C65 129.0(3)
C51 Rh2 C64 C65 -69.0(4)
C53 Rh2 C64 C65 12.6(3)
C62 Rh2 C64 C65 168.0(3)
C54 Rh2 C64 C65 53.5(3)
C61 Rh2 C64 C65 -149.7(3)
C69 Rh2 C64 C65 -112.1(3)
C55 Rh2 C64 C69 -152.6(4)
C52 Rh2 C64 C69 81.4(2)
C63 Rh2 C64 C69 -118.9(2)
C51 Rh2 C64 C69 43.1(3)
C53 Rh2 C64 C69 124.77(18)
C62 Rh2 C64 C69 -79.91(18)
C54 Rh2 C64 C69 165.63(17)
C61 Rh2 C64 C69 -37.53(17)
C55 Rh2 C64 C63 -33.7(6)
C52 Rh2 C64 C63 -159.71(17)
C51 Rh2 C64 C63 162.0(2)
C53 Rh2 C64 C63 -116.36(18)
C62 Rh2 C64 C63 38.97(17)
C54 Rh2 C64 C63 -75.5(2)
C61 Rh2 C64 C63 81.35(18)
C69 Rh2 C64 C63 118.9(2)
C5 C1 C2 C3 1.5(3)
C6 C1 C2 C3 -176.7(3)
Rh1 C1 C2 C3 62.1(2)
C5 C1 C2 C7 -179.5(3)
C6 C1 C2 C7 2.3(5)
Rh1 C1 C2 C7 -118.9(3)
C5 C1 C2 Rh1 -60.5(2)
C6 C1 C2 Rh1 121.2(3)
C4 C3 C2 C1 -0.3(3)
C8 C3 C2 C1 179.6(3)
Rh1 C3 C2 C1 -62.4(2)
C4 C3 C2 C7 -179.3(3)
C8 C3 C2 C7 0.5(5)
Rh1 C3 C2 C7 118.6(3)
C4 C3 C2 Rh1 62.0(2)
C8 C3 C2 Rh1 -118.1(3)
C5 Rh1 C2 C1 37.48(18)
C3 Rh1 C2 C1 117.7(3)
C13 Rh1 C2 C1 171.8(3)
C12 Rh1 C2 C1 -51.4(4)
C4 Rh1 C2 C1 80.42(19)
C11 Rh1 C2 C1 -79.1(2)
C14 Rh1 C2 C1 -157.98(17)
C19 Rh1 C2 C1 -118.42(18)
C5 Rh1 C2 C3 -80.22(19)
C13 Rh1 C2 C3 54.1(4)
C1 Rh1 C2 C3 -117.7(3)
C12 Rh1 C2 C3 -169.1(3)
C4 Rh1 C2 C3 -37.27(18)
C11 Rh1 C2 C3 163.20(17)
C14 Rh1 C2 C3 84.3(2)
C19 Rh1 C2 C3 123.88(18)
C5 Rh1 C2 C7 159.0(3)
C3 Rh1 C2 C7 -120.8(3)
C13 Rh1 C2 C7 -66.6(4)
C1 Rh1 C2 C7 121.5(3)
C12 Rh1 C2 C7 70.2(4)
C4 Rh1 C2 C7 -158.0(3)
C11 Rh1 C2 C7 42.4(3)
C14 Rh1 C2 C7 -36.4(3)
C19 Rh1 C2 C7 3.1(3)
C23 C24 C25 C26 -1.5(5)
C21 C26 C25 C24 -0.3(5)
C72 C73 C74 C75 0.7(5)
C76 C75 C74 C73 -1.3(5)
C19 C14 C15 C16 -2.5(4)
C13 C14 C15 C16 177.9(3)
Rh1 C14 C15 C16 84.0(3)
C14 C15 C16 C17 0.9(5)
C64 C65 C66 C67 -0.1(5)
C68 C67 C66 C65 1.4(5)
C55 C51 C52 C53 2.0(3)
C56 C51 C52 C53 -178.9(3)
Rh2 C51 C52 C53 62.0(2)
C55 C51 C52 C57 -178.1(3)
C56 C51 C52 C57 1.1(5)
Rh2 C51 C52 C57 -118.1(3)
C55 C51 C52 Rh2 -59.9(2)
C56 C51 C52 Rh2 119.2(3)
C54 C53 C52 C51 -0.5(3)
C58 C53 C52 C51 178.0(3)
Rh2 C53 C52 C51 -62.0(2)
C54 C53 C52 C57 179.6(3)
C58 C53 C52 C57 -1.9(5)
Rh2 C53 C52 C57 118.1(3)
C54 C53 C52 Rh2 61.5(2)
C58 C53 C52 Rh2 -120.0(3)
C55 Rh2 C52 C51 37.83(17)
C63 Rh2 C52 C51 172.4(3)
C53 Rh2 C52 C51 118.2(3)
C62 Rh2 C52 C51 -45.1(4)
C54 Rh2 C52 C51 81.16(19)
C61 Rh2 C52 C51 -74.0(2)
C69 Rh2 C52 C51 -113.56(18)
C64 Rh2 C52 C51 -153.89(17)
C55 Rh2 C52 C53 -80.38(19)
C63 Rh2 C52 C53 54.2(4)
C51 Rh2 C52 C53 -118.2(3)
C62 Rh2 C52 C53 -163.3(3)
C54 Rh2 C52 C53 -37.05(17)
C61 Rh2 C52 C53 167.79(17)
C69 Rh2 C52 C53 128.23(18)
C64 Rh2 C52 C53 87.9(2)
C55 Rh2 C52 C57 159.3(3)
C63 Rh2 C52 C57 -66.1(4)
C51 Rh2 C52 C57 121.4(4)
C53 Rh2 C52 C57 -120.3(3)
C62 Rh2 C52 C57 76.4(5)
C54 Rh2 C52 C57 -157.4(3)
C61 Rh2 C52 C57 47.4(3)
C69 Rh2 C52 C57 7.9(3)
C64 Rh2 C52 C57 -32.4(3)
C11 C19 C18 C17 179.3(3)
C14 C19 C18 C17 -0.5(4)
Rh1 C19 C18 C17 -87.9(3)
C19 C18 C17 C16 -1.2(4)
C15 C16 C17 C18 1.1(5)
